data_4513414
loop_
_publ_author_name
'George, Fanny'
'Norberg, Bernadette'
'Wouters, Johan'
'Leyssens, Tom'

_publ_section_title
;
 Structural Investigation of Substituent Effect on Hydrogen Bonding in
 (S)-Phenylglycine Amide Benzaldimines
;
_journal_issue 8
_journal_name_full 'Crystal Growth &amp; Design'
_journal_page_first 4005
_journal_paper_doi 10.1021/acs.cgd.5b00621
_journal_volume 15
_journal_year 2015
_chemical_formula_moiety 'C16 H16 N2 O2'
_chemical_formula_sum 'C16 H16 N2 O2'
_chemical_formula_weight 268.31
_chemical_name_systematic
;
 ?
;
_space_group_IT_number 15
_symmetry_cell_setting monoclinic
_symmetry_space_group_name_Hall '-C 2yc'
_symmetry_space_group_name_H-M 'C 1 2/c 1'
_atom_sites_solution_hydrogens geom
_atom_sites_solution_primary direct
_atom_sites_solution_secondary difmap
_audit_creation_method SHELXL-97
_cell_angle_alpha 90.00
_cell_angle_beta 107.199(6)
_cell_angle_gamma 90.00
_cell_formula_units_Z 8
_cell_length_a 25.096(2)
_cell_length_b 5.6957(4)
_cell_length_c 20.3318(15)
_cell_measurement_reflns_used 5534
_cell_measurement_temperature 293(2)
_cell_measurement_theta_max 29.3520
_cell_measurement_theta_min 3.2290
_cell_volume 2776.3(4)
_computing_cell_refinement
;
CrysAlisPro, Agilent Technologies,
Version 1.171.37.34 (release 22-05-2014 CrysAlis171 .NET)
(compiled May 22 2014,16:03:01)
;
_computing_data_collection
;
CrysAlisPro, Agilent Technologies,
Version 1.171.37.34 (release 22-05-2014 CrysAlis171 .NET)
(compiled May 22 2014,16:03:01)
;
_computing_data_reduction
;
CrysAlisPro, Agilent Technologies,
Version 1.171.37.34 (release 22-05-2014 CrysAlis171 .NET)
(compiled May 22 2014,16:03:01)
;
_computing_structure_refinement 'SHELXL-97 (Sheldrick, 1997)'
_computing_structure_solution Sir2004
_diffrn_ambient_temperature 293(2)
_diffrn_detector 'CCD plate'
_diffrn_detector_area_resol_mean 5.1856
_diffrn_detector_type Ruby
_diffrn_measured_fraction_theta_full 0.994
_diffrn_measured_fraction_theta_max 0.994
_diffrn_measurement_device 'four-circle diffractometer'
_diffrn_measurement_device_type 'Xcalibur, Ruby, Gemini ultra'
_diffrn_measurement_method '\w scans'
_diffrn_radiation_monochromator graphite
_diffrn_radiation_source 'fine-focus sealed tube'
_diffrn_radiation_type MoK\a
_diffrn_radiation_wavelength 0.71073
_diffrn_reflns_av_R_equivalents 0.0216
_diffrn_reflns_av_sigmaI/netI 0.0200
_diffrn_reflns_limit_h_max 29
_diffrn_reflns_limit_h_min -26
_diffrn_reflns_limit_k_max 6
_diffrn_reflns_limit_k_min -6
_diffrn_reflns_limit_l_max 22
_diffrn_reflns_limit_l_min -24
_diffrn_reflns_number 9901
_diffrn_reflns_theta_full 25.00
_diffrn_reflns_theta_max 25.02
_diffrn_reflns_theta_min 3.07
_exptl_absorpt_coefficient_mu 0.086
_exptl_absorpt_correction_T_max 0.9714
_exptl_absorpt_correction_T_min 0.9559
_exptl_absorpt_correction_type multi-scan
_exptl_absorpt_process_details
;
CrysAlisPro, Agilent Technologies,
Version 1.171.37.34 (release 22-05-2014 CrysAlis171 .NET)
(compiled May 22 2014,16:03:01)
Empirical absorption correction using spherical harmonics,
 implemented in SCALE3 ABSPACK scaling algorithm.
;
_exptl_crystal_colour colourless
_exptl_crystal_density_diffrn 1.284
_exptl_crystal_density_method 'not measured'
_exptl_crystal_description prism
_exptl_crystal_F_000 1136
_exptl_crystal_size_max 0.53
_exptl_crystal_size_mid 0.44
_exptl_crystal_size_min 0.34
_refine_diff_density_max 0.127
_refine_diff_density_min -0.151
_refine_diff_density_rms 0.032
_refine_ls_extinction_method none
_refine_ls_goodness_of_fit_ref 1.042
_refine_ls_hydrogen_treatment mixed
_refine_ls_matrix_type full
_refine_ls_number_parameters 198
_refine_ls_number_reflns 2440
_refine_ls_number_restraints 0
_refine_ls_restrained_S_all 1.042
_refine_ls_R_factor_all 0.0411
_refine_ls_R_factor_gt 0.0362
_refine_ls_shift/su_max 0.000
_refine_ls_shift/su_mean 0.000
_refine_ls_structure_factor_coef Fsqd
_refine_ls_weighting_details 'calc w=1/[\s^2^(Fo^2^)+(0.0529P)^2^+0.6696P] where P=(Fo^2^+2Fc^2^)/3'
_refine_ls_weighting_scheme calc
_refine_ls_wR_factor_gt 0.0942
_refine_ls_wR_factor_ref 0.0989
_reflns_number_gt 2143
_reflns_number_total 2440
_reflns_threshold_expression >2sigma(I)
_cod_data_source_file cg5b00621_si_001.cif
_cod_data_source_block o-OMe_FII
_cod_depositor_comments 'Adding full bibliography for 4513392--4513414.cif.'
_cod_original_sg_symbol_H-M 'C 2/c'
_cod_database_code 4513414

loop_
_symmetry_equiv_pos_as_xyz
'x, y, z'
'-x, y, -z+1/2'
'x+1/2, y+1/2, z'
'-x+1/2, y+1/2, -z+1/2'
'-x, -y, -z'
'x, -y, z-1/2'
'-x+1/2, -y+1/2, -z'
'x+1/2, -y+1/2, z-1/2'

loop_
_atom_site_label
_atom_site_type_symbol
_atom_site_fract_x
_atom_site_fract_y
_atom_site_fract_z
_atom_site_U_iso_or_equiv
_atom_site_adp_type
_atom_site_occupancy
_atom_site_symmetry_multiplicity
_atom_site_calc_flag
_atom_site_refinement_flags
C2 C 0.11986(5) 0.6847(2) 0.39459(6) 0.0489(3) Uani 1 1 d .
C3 C 0.10696(7) 0.5342(3) 0.44146(7) 0.0637(4) Uani 1 1 d .
H3 H 0.1207 0.5639 0.4884 0.076 Uiso 1 1 calc R
C4 C 0.07384(7) 0.3412(3) 0.41829(9) 0.0717(5) Uani 1 1 d .
H4 H 0.0651 0.2421 0.4500 0.086 Uiso 1 1 calc R
C5 C 0.05341(6) 0.2920(3) 0.34915(9) 0.0663(4) Uani 1 1 d .
H5 H 0.0317 0.1590 0.3341 0.080 Uiso 1 1 calc R
C6 C 0.06553(5) 0.4431(2) 0.30233(7) 0.0534(3) Uani 1 1 d .
H6 H 0.0519 0.4103 0.2555 0.064 Uiso 1 1 calc R
C1 C 0.09767(5) 0.6429(2) 0.32370(6) 0.0429(3) Uani 1 1 d .
C7 C 0.10766(5) 0.8096(2) 0.27359(6) 0.0413(3) Uani 1 1 d .
C8 C 0.10426(5) 0.9568(2) 0.16607(6) 0.0417(3) Uani 1 1 d .
C9 C 0.06017(5) 0.9729(2) 0.09573(6) 0.0449(3) Uani 1 1 d .
C10 C 0.16094(5) 0.9060(2) 0.15680(5) 0.0377(3) Uani 1 1 d .
C11 C 0.17150(5) 0.6962(2) 0.12849(6) 0.0475(3) Uani 1 1 d .
H11 H 0.1433 0.5848 0.1142 0.057 Uiso 1 1 calc R
C12 C 0.22368(6) 0.6516(2) 0.12137(7) 0.0555(4) Uani 1 1 d .
H12 H 0.2303 0.5101 0.1024 0.067 Uiso 1 1 calc R
C13 C 0.26581(6) 0.8139(3) 0.14207(7) 0.0577(4) Uani 1 1 d .
H13 H 0.3007 0.7838 0.1367 0.069 Uiso 1 1 calc R
C14 C 0.25578(6) 1.0202(3) 0.17060(8) 0.0623(4) Uani 1 1 d .
H14 H 0.2842 1.1305 0.1850 0.075 Uiso 1 1 calc R
C15 C 0.20377(5) 1.0669(2) 0.17834(7) 0.0506(3) Uani 1 1 d .
H15 H 0.1977 1.2075 0.1982 0.061 Uiso 1 1 calc R
C16 C 0.17778(8) 0.9258(4) 0.48377(7) 0.0803(5) Uani 1 1 d .
H16A H 0.1487 0.9430 0.5053 0.120 Uiso 1 1 calc R
H16B H 0.1988 1.0690 0.4887 0.120 Uiso 1 1 calc R
H16C H 0.2020 0.7996 0.5053 0.120 Uiso 1 1 calc R
N1 N 0.09011(4) 0.77596(19) 0.20941(5) 0.0473(3) Uani 1 1 d .
N2 N 0.02300(5) 0.8040(2) 0.07929(7) 0.0611(4) Uani 1 1 d .
O2 O 0.15368(5) 0.87522(19) 0.41248(4) 0.0636(3) Uani 1 1 d .
O1 O 0.06145(4) 1.13885(19) 0.05770(5) 0.0652(3) Uani 1 1 d .
H8 H 0.1050(5) 1.109(2) 0.1864(7) 0.046(3) Uiso 1 1 d .
H2B H 0.0237(7) 0.691(3) 0.1088(9) 0.073(5) Uiso 1 1 d .
H2A H -0.0023(7) 0.807(3) 0.0385(10) 0.072(5) Uiso 1 1 d .
H7 H 0.1302(6) 0.952(3) 0.2935(7) 0.060(4) Uiso 1 1 d .

loop_
_atom_site_aniso_label
_atom_site_aniso_U_11
_atom_site_aniso_U_22
_atom_site_aniso_U_33
_atom_site_aniso_U_23
_atom_site_aniso_U_13
_atom_site_aniso_U_12
C2 0.0505(7) 0.0658(8) 0.0339(6) 0.0101(6) 0.0176(6) 0.0212(6)
C3 0.0695(9) 0.0896(11) 0.0379(7) 0.0231(7) 0.0251(7) 0.0287(9)
C4 0.0717(10) 0.0884(12) 0.0664(10) 0.0398(9) 0.0379(9) 0.0235(9)
C5 0.0593(9) 0.0735(10) 0.0718(10) 0.0219(8) 0.0283(8) 0.0051(7)
C6 0.0470(7) 0.0702(9) 0.0462(7) 0.0116(6) 0.0186(6) 0.0070(6)
C1 0.0400(6) 0.0586(7) 0.0335(6) 0.0096(5) 0.0158(5) 0.0135(5)
C7 0.0402(6) 0.0551(7) 0.0296(6) 0.0045(5) 0.0116(5) 0.0082(5)
C8 0.0467(7) 0.0503(7) 0.0281(6) 0.0034(5) 0.0108(5) -0.0023(5)
C9 0.0372(6) 0.0657(8) 0.0334(6) 0.0097(6) 0.0127(5) 0.0032(6)
C10 0.0405(6) 0.0468(6) 0.0225(5) 0.0060(5) 0.0043(5) -0.0038(5)
C11 0.0514(7) 0.0493(7) 0.0408(7) -0.0027(5) 0.0118(6) -0.0092(5)
C12 0.0612(8) 0.0560(8) 0.0515(8) 0.0025(6) 0.0202(7) 0.0064(6)
C13 0.0426(7) 0.0721(9) 0.0572(8) 0.0156(7) 0.0131(6) 0.0058(7)
C14 0.0432(7) 0.0693(9) 0.0686(10) 0.0027(7) 0.0075(7) -0.0161(7)
C15 0.0524(8) 0.0493(7) 0.0461(7) -0.0031(6) 0.0086(6) -0.0089(6)
C16 0.0862(12) 0.1166(14) 0.0325(7) -0.0089(8) 0.0087(7) 0.0135(10)
N1 0.0484(6) 0.0645(7) 0.0288(5) 0.0062(5) 0.0111(4) -0.0066(5)
N2 0.0526(7) 0.0824(9) 0.0388(7) 0.0153(6) -0.0012(6) -0.0138(6)
O2 0.0825(7) 0.0772(7) 0.0281(5) -0.0008(4) 0.0117(5) 0.0044(6)
O1 0.0542(6) 0.0865(7) 0.0477(6) 0.0296(5) 0.0041(4) -0.0045(5)

loop_
_atom_type_symbol
_atom_type_description
_atom_type_scat_dispersion_real
_atom_type_scat_dispersion_imag
_atom_type_scat_source
C C 0.0033 0.0016 'International Tables Vol C Tables 4.2.6.8 and 6.1.1.4'
H H 0.0000 0.0000 'International Tables Vol C Tables 4.2.6.8 and 6.1.1.4'
N N 0.0061 0.0033 'International Tables Vol C Tables 4.2.6.8 and 6.1.1.4'
O O 0.0106 0.0060 'International Tables Vol C Tables 4.2.6.8 and 6.1.1.4'

loop_
_geom_angle_atom_site_label_1
_geom_angle_atom_site_label_2
_geom_angle_atom_site_label_3
_geom_angle
O2 C2 C3 124.24(13)
O2 C2 C1 115.91(11)
C3 C2 C1 119.85(14)
C4 C3 C2 119.88(14)
C4 C3 H3 120.1
C2 C3 H3 120.1
C3 C4 C5 121.21(14)
C3 C4 H4 119.4
C5 C4 H4 119.4
C4 C5 C6 119.05(16)
C4 C5 H5 120.5
C6 C5 H5 120.5
C5 C6 C1 121.38(14)
C5 C6 H6 119.3
C1 C6 H6 119.3
C6 C1 C2 118.55(11)
C6 C1 C7 121.05(11)
C2 C1 C7 120.40(12)
N1 C7 C1 122.71(12)
N1 C7 H7 121.4(8)
C1 C7 H7 115.8(8)
N1 C8 C10 110.09(10)
N1 C8 C9 111.55(10)
C10 C8 C9 109.93(9)
N1 C8 H8 110.8(8)
C10 C8 H8 109.0(8)
C9 C8 H8 105.4(8)
O1 C9 N2 123.57(12)
O1 C9 C8 119.24(11)
N2 C9 C8 117.19(11)
C15 C10 C11 118.51(11)
C15 C10 C8 120.30(11)
C11 C10 C8 121.16(10)
C12 C11 C10 120.34(12)
C12 C11 H11 119.8
C10 C11 H11 119.8
C13 C12 C11 120.75(13)
C13 C12 H12 119.6
C11 C12 H12 119.6
C14 C13 C12 119.15(12)
C14 C13 H13 120.4
C12 C13 H13 120.4
C13 C14 C15 120.74(12)
C13 C14 H14 119.6
C15 C14 H14 119.6
C10 C15 C14 120.50(13)
C10 C15 H15 119.8
C14 C15 H15 119.8
O2 C16 H16A 109.5
O2 C16 H16B 109.5
H16A C16 H16B 109.5
O2 C16 H16C 109.5
H16A C16 H16C 109.5
H16B C16 H16C 109.5
C7 N1 C8 116.25(11)
C9 N2 H2B 119.7(11)
C9 N2 H2A 118.8(10)
H2B N2 H2A 121.5(15)
C2 O2 C16 118.50(12)

loop_
_geom_bond_atom_site_label_1
_geom_bond_atom_site_label_2
_geom_bond_distance
C2 O2 1.3594(18)
C2 C3 1.3895(19)
C2 C1 1.4032(17)
C3 C4 1.375(2)
C3 H3 0.9300
C4 C5 1.375(2)
C4 H4 0.9300
C5 C6 1.3824(19)
C5 H5 0.9300
C6 C1 1.3881(19)
C6 H6 0.9300
C1 C7 1.4674(16)
C7 N1 1.2623(15)
C7 H7 1.004(15)
C8 N1 1.4658(15)
C8 C10 1.5171(16)
C8 C9 1.5304(17)
C8 H8 0.960(13)
C9 O1 1.2275(15)
C9 N2 1.3126(17)
C10 C15 1.3811(17)
C10 C11 1.3856(17)
C11 C12 1.3829(18)
C11 H11 0.9300
C12 C13 1.373(2)
C12 H12 0.9300
C13 C14 1.366(2)
C13 H13 0.9300
C14 C15 1.3858(19)
C14 H14 0.9300
C15 H15 0.9300
C16 O2 1.4253(17)
C16 H16A 0.9600
C16 H16B 0.9600
C16 H16C 0.9600
N2 H2B 0.876(18)
N2 H2A 0.883(19)

loop_
_geom_torsion_atom_site_label_1
_geom_torsion_atom_site_label_2
_geom_torsion_atom_site_label_3
_geom_torsion_atom_site_label_4
_geom_torsion
O2 C2 C3 C4 -177.74(12)
C1 C2 C3 C4 1.89(19)
C2 C3 C4 C5 0.6(2)
C3 C4 C5 C6 -1.5(2)
C4 C5 C6 C1 -0.2(2)
C5 C6 C1 C2 2.60(18)
C5 C6 C1 C7 -176.42(12)
O2 C2 C1 C6 176.22(10)
C3 C2 C1 C6 -3.44(17)
O2 C2 C1 C7 -4.76(16)
C3 C2 C1 C7 175.58(11)
C6 C1 C7 N1 -3.36(18)
C2 C1 C7 N1 177.65(11)
N1 C8 C9 O1 168.90(11)
C10 C8 C9 O1 -68.69(15)
N1 C8 C9 N2 -11.76(15)
C10 C8 C9 N2 110.64(12)
N1 C8 C10 C15 -120.06(12)
C9 C8 C10 C15 116.67(12)
N1 C8 C10 C11 58.16(13)
C9 C8 C10 C11 -65.11(14)
C15 C10 C11 C12 -0.80(17)
C8 C10 C11 C12 -179.05(11)
C10 C11 C12 C13 -0.08(19)
C11 C12 C13 C14 0.7(2)
C12 C13 C14 C15 -0.4(2)
C11 C10 C15 C14 1.09(18)
C8 C10 C15 C14 179.35(11)
C13 C14 C15 C10 -0.5(2)
C1 C7 N1 C8 -179.03(10)
C10 C8 N1 C7 86.74(13)
C9 C8 N1 C7 -150.94(11)
C3 C2 O2 C16 0.05(19)
C1 C2 O2 C16 -179.60(12)
